data_1506806
loop_
_publ_author_name
'Grabowski, S\/lawomir J.'
'Pfitzner, Arno'
'Zabel, Manfred'
'Dubis, Alina T.'
'Palusiak, Marcin'

_publ_section_title
;
 Intramolecular H&#x00B7;&#x00B7;&#x00B7;H Interactions for the Crystal
 Structures of
 [4-((E)-But-1-enyl)-2,6-dimethoxyphenyl]pyridine-3-carboxylate and
 [4-((E)-Pent-1-enyl)-2,6-dimethoxyphenyl]pyridine-3-carboxylate; DFT
 Calculations on Modeled Styrene Derivatives
;
_journal_issue 6
_journal_name_full 'The Journal of Physical Chemistry B'
_journal_page_first 1831
_journal_paper_doi 10.1021/jp0351829
_journal_volume 108
_journal_year 2004
_chemical_formula_moiety 'C19 H21 N O4'
_chemical_formula_sum 'C19 H21 N O4'
_chemical_formula_weight 327.37
_chemical_name_systematic
;
4-(pent-1-enyl)-2,6-dimethoxyphenylpiridine-3-carboxylate
;
_space_group_IT_number 14
_symmetry_cell_setting monoclinic
_symmetry_space_group_name_Hall '-P 2ybc'
_symmetry_space_group_name_H-M 'P 1 21/c 1'
_atom_sites_solution_hydrogens geom
_atom_sites_solution_primary direct
_atom_sites_solution_secondary difmap
_audit_creation_method SHELXL-97
_cell_angle_alpha 90.00
_cell_angle_beta 98.186(8)
_cell_angle_gamma 90.00
_cell_formula_units_Z 4
_cell_length_a 8.9277(6)
_cell_length_b 23.583(1)
_cell_length_c 8.1672(5)
_cell_measurement_reflns_used 8000
_cell_measurement_temperature 173(1)
_cell_measurement_theta_max 25.89
_cell_measurement_theta_min 2.30
_cell_volume 1702.02(17)
_computing_cell_refinement 'STOE (1998)'
_computing_data_collection 'STOE (1998)'
_computing_data_reduction 'STOE (1998)'
_computing_molecular_graphics 'PLATON (Spek, 1990)'
_computing_publication_material 'PLATON (Spek, 1990)'
_computing_structure_refinement 'SHELXL-97 (Sheldrick, 1997)'
_computing_structure_solution 'SIR-97 (Altomare, 1993)'
_diffrn_ambient_temperature 173(1)
_diffrn_measured_fraction_theta_full 0.961
_diffrn_measured_fraction_theta_max 0.961
_diffrn_measurement_device_type 'STOE-IPDS diffractometer'
_diffrn_measurement_method rotation
_diffrn_radiation_monochromator graphite
_diffrn_radiation_source 'fine-focus sealed tube'
_diffrn_radiation_type MoK\a
_diffrn_radiation_wavelength 0.71073
_diffrn_reflns_av_R_equivalents 0.0632
_diffrn_reflns_av_sigmaI/netI 0.0440
_diffrn_reflns_limit_h_max 10
_diffrn_reflns_limit_h_min -10
_diffrn_reflns_limit_k_max 28
_diffrn_reflns_limit_k_min -26
_diffrn_reflns_limit_l_max 10
_diffrn_reflns_limit_l_min -9
_diffrn_reflns_number 12544
_diffrn_reflns_theta_full 25.89
_diffrn_reflns_theta_max 25.89
_diffrn_reflns_theta_min 3.47
_diffrn_standards_decay_% 0
_diffrn_standards_interval_count 0
_diffrn_standards_interval_time 0
_diffrn_standards_number 0
_exptl_absorpt_coefficient_mu 0.090
_exptl_absorpt_correction_type none
_exptl_crystal_colour coloureless
_exptl_crystal_density_diffrn 1.278
_exptl_crystal_density_meas ?
_exptl_crystal_density_method 'not measured'
_exptl_crystal_description needle
_exptl_crystal_F_000 696
_exptl_crystal_size_max 0.50
_exptl_crystal_size_mid 0.04
_exptl_crystal_size_min 0.04
_refine_diff_density_max 0.839
_refine_diff_density_min -0.292
_refine_diff_density_rms 0.057
_refine_ls_extinction_method none
_refine_ls_goodness_of_fit_ref 1.058
_refine_ls_hydrogen_treatment mixed
_refine_ls_matrix_type full
_refine_ls_number_parameters 294
_refine_ls_number_reflns 3244
_refine_ls_number_restraints 0
_refine_ls_restrained_S_all 1.058
_refine_ls_R_factor_all 0.0682
_refine_ls_R_factor_gt 0.0555
_refine_ls_shift/su_max 0.000
_refine_ls_shift/su_mean 0.000
_refine_ls_structure_factor_coef Fsqd
_refine_ls_weighting_details
;
w=1/[\s^2^(Fo^2^)+(0.1183P)^2^+0.0340P] where P=(Fo^2^+2Fc^2^)/3'
;
_refine_ls_weighting_scheme calc
_refine_ls_wR_factor_gt 0.1545
_refine_ls_wR_factor_ref 0.1633
_reflns_number_gt 2527
_reflns_number_total 3244
_reflns_threshold_expression >2sigma(I)
_cod_data_source_file jp0351829si20030826_040720.cif
_cod_data_source_block nicotinate2
_cod_depositor_comments
;
The following automatic conversions were performed:

'_symmetry_cell_setting' value 'Monoclinic' changed to 'monoclinic'
according to /home/saulius/struct/CIF-dictionaries/cif_core.dic
dictionary named 'cif_core.dic' version 2.4.1 from 2010-06-29.

Automatic conversion script
Id: cif_fix_values 1715 2011-07-08 13:25:40Z adriana 

The following automatic conversions were performed:

'_exptl_crystal_density_meas' value 'not measured' was changed to '?'
- the value is perceived as not measured.

Automatic conversion script
Id: cif_fix_values 3008 2015-01-20 13:52:24Z robertas 
;
_cod_original_cell_volume 1702.05(17)
_cod_original_sg_symbol_H-M 'P 21/c'
_cod_database_code 1506806

loop_
_symmetry_equiv_pos_as_xyz
'x, y, z'
'-x, y+1/2, -z+1/2'
'-x, -y, -z'
'x, -y-1/2, z-1/2'

loop_
_atom_site_label
_atom_site_type_symbol
_atom_site_fract_x
_atom_site_fract_y
_atom_site_fract_z
_atom_site_U_iso_or_equiv
_atom_site_adp_type
_atom_site_occupancy
_atom_site_calc_flag
_atom_site_refinement_flags
C21 C 0.26413(19) 0.62708(8) 0.6299(2) 0.0316(4) Uani 1 d .
C22 C 0.36969(19) 0.59176(7) 0.7221(2) 0.0315(4) Uani 1 d .
C23 C 0.4406(2) 0.60952(7) 0.8760(2) 0.0319(4) Uani 1 d .
H23 H 0.511(2) 0.5857(9) 0.941(3) 0.035(5) Uiso 1 d .
C24 C 0.4061(2) 0.66303(7) 0.9365(2) 0.0328(4) Uani 1 d .
C25 C 0.2990(2) 0.69747(8) 0.8441(2) 0.0340(4) Uani 1 d .
H25 H 0.274(2) 0.7348(10) 0.885(3) 0.037(5) Uiso 1 d .
C26 C 0.22701(19) 0.67955(8) 0.6900(2) 0.0325(4) Uani 1 d .
C30 C 0.4839(2) 0.68490(8) 1.0963(2) 0.0382(4) Uani 1 d .
H30 H 0.459(3) 0.7228(11) 1.118(3) 0.048(6) Uiso 1 d .
C40 C 0.5905(3) 0.65855(9) 1.1987(3) 0.0492(5) Uani 1 d .
H40 H 0.617(4) 0.6188(13) 1.177(4) 0.071(8) Uiso 1 d .
C50 C 0.6744(3) 0.68248(10) 1.3562(3) 0.0483(5) Uani 1 d .
H51 H 0.648(3) 0.7267(12) 1.366(3) 0.053(7) Uiso 1 d .
H52 H 0.791(3) 0.6810(11) 1.359(3) 0.059(7) Uiso 1 d .
C60 C 0.6476(3) 0.64981(11) 1.5082(3) 0.0545(6) Uani 1 d .
H61 H 0.6777(6) 0.6053(9) 1.4936(4) 0.065 Uiso 1 calc R
H62 H 0.527(2) 0.65166(11) 1.5208(4) 0.065 Uiso 1 calc R
C70 C 0.7409(3) 0.67368(11) 1.6649(3) 0.0488(5) Uani 1 d .
H71 H 0.728(3) 0.7150(13) 1.674(4) 0.061(7) Uiso 1 d .
H72 H 0.713(4) 0.6533(14) 1.764(4) 0.074(8) Uiso 1 d .
H73 H 0.840(4) 0.6661(12) 1.668(4) 0.060(8) Uiso 1 d .
C220 C 0.5058(3) 0.50461(9) 0.7353(3) 0.0443(5) Uani 1 d .
H221 H 0.514(3) 0.4745(11) 0.666(3) 0.043(6) Uiso 1 d .
H222 H 0.469(3) 0.4922(11) 0.837(4) 0.054(7) Uiso 1 d .
H223 H 0.595(3) 0.5235(12) 0.749(3) 0.057(7) Uiso 1 d .
C260 C 0.0746(3) 0.76280(10) 0.6517(3) 0.0470(5) Uani 1 d .
H261 H 0.034(3) 0.7564(10) 0.751(3) 0.043(6) Uiso 1 d .
H262 H 0.160(4) 0.7888(14) 0.684(4) 0.075(9) Uiso 1 d .
H263 H -0.001(3) 0.7773(11) 0.563(3) 0.050(6) Uiso 1 d .
C20 C 0.07164(19) 0.58322(7) 0.4463(2) 0.0296(4) Uani 1 d .
C2 C 0.01979(19) 0.57408(7) 0.2674(2) 0.0295(4) Uani 1 d .
C1 C -0.1237(2) 0.55132(8) 0.2194(2) 0.0340(4) Uani 1 d .
H1 H -0.182(3) 0.5402(9) 0.305(3) 0.039(5) Uiso 1 d .
C5 C -0.1016(2) 0.56028(8) -0.0537(2) 0.0366(4) Uani 1 d .
H5 H -0.151(3) 0.5552(9) -0.163(3) 0.038(5) Uiso 1 d .
C4 C 0.0434(2) 0.58171(8) -0.0189(2) 0.0357(4) Uani 1 d .
H4 H 0.094(3) 0.5914(9) -0.101(3) 0.035(5) Uiso 1 d .
C3 C 0.1057(2) 0.58898(7) 0.1442(2) 0.0324(4) Uani 1 d .
H3 H 0.205(3) 0.6039(9) 0.166(3) 0.039(5) Uiso 1 d .
N1 N -0.18582(18) 0.54491(7) 0.0621(2) 0.0382(4) Uani 1 d .
O20 O 0.20542(14) 0.61182(5) 0.46790(15) 0.0345(3) Uani 1 d .
O21 O 0.00574(15) 0.56945(6) 0.55770(16) 0.0419(4) Uani 1 d .
O22 O 0.39626(14) 0.54186(5) 0.64751(16) 0.0367(3) Uani 1 d .
O26 O 0.12159(15) 0.71015(6) 0.58936(16) 0.0400(4) Uani 1 d .

loop_
_atom_site_aniso_label
_atom_site_aniso_U_11
_atom_site_aniso_U_22
_atom_site_aniso_U_33
_atom_site_aniso_U_23
_atom_site_aniso_U_13
_atom_site_aniso_U_12
C21 0.0306(8) 0.0412(9) 0.0232(9) -0.0017(7) 0.0046(6) -0.0079(7)
C22 0.0312(8) 0.0346(9) 0.0294(9) -0.0025(7) 0.0071(7) -0.0070(7)
C23 0.0300(8) 0.0362(9) 0.0286(9) 0.0001(7) 0.0019(7) -0.0038(7)
C24 0.0331(9) 0.0360(9) 0.0295(9) -0.0014(7) 0.0057(7) -0.0062(7)
C25 0.0366(9) 0.0342(9) 0.0318(10) -0.0023(7) 0.0067(7) -0.0034(7)
C26 0.0294(8) 0.0396(9) 0.0288(9) 0.0039(7) 0.0051(7) -0.0031(7)
C30 0.0438(10) 0.0353(9) 0.0346(10) -0.0050(8) 0.0029(8) -0.0048(8)
C40 0.0616(14) 0.0407(11) 0.0418(12) -0.0049(9) -0.0041(10) -0.0012(9)
C50 0.0506(13) 0.0502(12) 0.0421(12) -0.0038(9) 0.0003(9) -0.0063(9)
C60 0.0603(14) 0.0583(13) 0.0422(13) 0.0026(10) -0.0019(10) -0.0059(10)
C70 0.0493(13) 0.0600(14) 0.0355(12) -0.0001(10) 0.0001(9) 0.0057(10)
C220 0.0465(12) 0.0389(10) 0.0451(12) -0.0082(9) -0.0017(9) 0.0032(9)
C260 0.0489(12) 0.0474(11) 0.0436(12) 0.0024(9) 0.0030(10) 0.0094(10)
C20 0.0304(8) 0.0301(8) 0.0283(9) 0.0006(7) 0.0039(7) 0.0010(6)
C2 0.0310(8) 0.0284(8) 0.0287(9) 0.0001(6) 0.0028(7) 0.0026(6)
C1 0.0311(9) 0.0402(9) 0.0311(10) -0.0014(7) 0.0057(7) -0.0011(7)
C5 0.0405(10) 0.0397(9) 0.0277(10) -0.0009(7) -0.0019(8) 0.0013(7)
C4 0.0421(10) 0.0377(9) 0.0281(9) 0.0021(7) 0.0077(8) -0.0025(8)
C3 0.0336(9) 0.0328(9) 0.0306(9) -0.0005(7) 0.0042(7) -0.0038(7)
N1 0.0330(8) 0.0466(9) 0.0335(9) -0.0022(7) -0.0008(6) -0.0015(6)
O20 0.0324(6) 0.0469(7) 0.0240(7) -0.0031(5) 0.0033(5) -0.0081(5)
O21 0.0405(7) 0.0570(8) 0.0290(7) -0.0013(6) 0.0077(6) -0.0120(6)
O22 0.0394(7) 0.0381(7) 0.0317(7) -0.0072(5) 0.0019(5) -0.0010(5)
O26 0.0421(7) 0.0440(7) 0.0322(7) 0.0035(6) -0.0004(6) 0.0040(6)

loop_
_atom_type_symbol
_atom_type_description
_atom_type_scat_dispersion_real
_atom_type_scat_dispersion_imag
_atom_type_scat_source
C C 0.0033 0.0016 'International Tables Vol C Tables 4.2.6.8 and 6.1.1.4'
H H 0.0000 0.0000 'International Tables Vol C Tables 4.2.6.8 and 6.1.1.4'
N N 0.0061 0.0033 'International Tables Vol C Tables 4.2.6.8 and 6.1.1.4'
O O 0.0106 0.0060 'International Tables Vol C Tables 4.2.6.8 and 6.1.1.4'

loop_
_geom_angle_atom_site_label_1
_geom_angle_atom_site_label_2
_geom_angle_atom_site_label_3
_geom_angle
C26 C21 C22 121.18(16)
C26 C21 O20 119.18(16)
C22 C21 O20 119.36(16)
O22 C22 C23 125.42(16)
O22 C22 C21 114.93(15)
C23 C22 C21 119.64(16)
C22 C23 C24 119.61(17)
C25 C24 C23 120.09(17)
C25 C24 C30 118.33(16)
C23 C24 C30 121.56(17)
C24 C25 C26 120.35(17)
O26 C26 C21 115.90(16)
O26 C26 C25 124.98(16)
C21 C26 C25 119.12(16)
C40 C30 C24 126.60(19)
C30 C40 C50 126.0(2)
C40 C50 C60 113.2(2)
C50 C60 C70 111.6(2)
O21 C20 O20 123.57(16)
O21 C20 C2 126.23(16)
O20 C20 C2 110.17(14)
C1 C2 C3 118.20(16)
C1 C2 C20 118.58(15)
C3 C2 C20 123.19(15)
N1 C1 C2 123.67(17)
N1 C5 C4 123.88(18)
C3 C4 C5 118.81(17)
C4 C3 C2 118.57(16)
C1 N1 C5 116.84(16)
C20 O20 C21 117.00(13)
C22 O22 C220 117.21(15)
C26 O26 C260 117.22(16)

loop_
_geom_bond_atom_site_label_1
_geom_bond_atom_site_label_2
_geom_bond_distance
C21 C26 1.389(3)
C21 C22 1.396(3)
C21 O20 1.399(2)
C22 O22 1.361(2)
C22 C23 1.389(2)
C23 C24 1.406(3)
C24 C25 1.392(3)
C24 C30 1.481(3)
C25 C26 1.394(3)
C26 O26 1.365(2)
C30 C40 1.328(3)
C40 C50 1.504(3)
C50 C60 1.508(3)
C60 C70 1.532(3)
C220 O22 1.429(2)
C260 O26 1.427(3)
C20 O21 1.197(2)
C20 O20 1.361(2)
C20 C2 1.484(2)
C2 C1 1.393(3)
C2 C3 1.394(2)
C1 N1 1.334(2)
C5 N1 1.339(3)
C5 C4 1.381(3)
C4 C3 1.379(3)

loop_
_geom_torsion_atom_site_label_1
_geom_torsion_atom_site_label_2
_geom_torsion_atom_site_label_3
_geom_torsion_atom_site_label_4
_geom_torsion
C26 C21 C22 O22 -179.38(15)
O20 C21 C22 O22 -5.5(2)
C26 C21 C22 C23 -0.8(3)
O20 C21 C22 C23 173.04(14)
O22 C22 C23 C24 177.94(16)
C21 C22 C23 C24 -0.4(3)
C22 C23 C24 C25 1.3(3)
C22 C23 C24 C30 -177.12(16)
C23 C24 C25 C26 -0.9(3)
C30 C24 C25 C26 177.56(16)
C22 C21 C26 O26 -179.53(15)
O20 C21 C26 O26 6.6(2)
C22 C21 C26 C25 1.2(3)
O20 C21 C26 C25 -172.66(15)
C24 C25 C26 O26 -179.50(16)
C24 C25 C26 C21 -0.3(3)
C25 C24 C30 C40 -178.7(2)
C23 C24 C30 C40 -0.2(3)
C24 C30 C40 C50 176.6(2)
C30 C40 C50 C60 117.4(3)
C40 C50 C60 C70 177.2(2)
O21 C20 C2 C1 5.2(3)
O20 C20 C2 C1 -172.65(15)
O21 C20 C2 C3 -177.03(18)
O20 C20 C2 C3 5.1(2)
C3 C2 C1 N1 -2.6(3)
C20 C2 C1 N1 175.26(16)
N1 C5 C4 C3 -1.3(3)
C5 C4 C3 C2 0.3(3)
C1 C2 C3 C4 1.5(3)
C20 C2 C3 C4 -176.28(16)
C2 C1 N1 C5 1.7(3)
C4 C5 N1 C1 0.3(3)
O21 C20 O20 C21 -2.2(2)
C2 C20 O20 C21 175.81(14)
C26 C21 O20 C20 -91.26(19)
C22 C21 O20 C20 94.74(18)
C23 C22 O22 C220 0.3(3)
C21 C22 O22 C220 178.75(17)
C21 C26 O26 C260 176.48(17)
C25 C26 O26 C260 -4.3(3)

loop_
_cod_related_entry_id
_cod_related_entry_code
_cod_related_entry_database
1 30651757 ChemSpider
